data_7102670
loop_
_publ_author_name
'Enright, Gary D'
'Udachin, Konstantin A'
'Ripmeester, John A'

_publ_section_title
;
 Electrostatic and short-range interactions compete in directing the
 structure of p-tert-butylcalix[4]arene inclusion compounds of
 fluorinated benzenes.
;
_journal_issue 12
_journal_name_full 'Chemical communications (Cambridge, England)'
_journal_page_first 1360
_journal_page_last 1361
_journal_paper_doi 10.1039/b401269k
_journal_year 2004
_chemical_formula_sum 'C50 H58 F4 O4'
_chemical_formula_weight 798.96
_chemical_name_common p-tert-butyl-calix(4)arene*1,3,4,5-tetrafluorobenzene
_chemical_name_systematic
;
p-tert-butyl-calix[4]arene*1,3,4,5-tetrafluorobenzene
;
_space_group_IT_number 13
_symmetry_cell_setting monoclinic
_symmetry_space_group_name_Hall '-P 2yac'
_symmetry_space_group_name_H-M 'P 1 2/n 1'
_atom_sites_solution_hydrogens geom
_atom_sites_solution_primary direct
_atom_sites_solution_secondary difmap
_audit_creation_method SHELXL-97
_cell_angle_alpha 90.00
_cell_angle_beta 90.0500(10)
_cell_angle_gamma 90.00
_cell_formula_units_Z 2
_cell_length_a 12.6344(9)
_cell_length_b 13.5174(9)
_cell_length_c 12.6433(9)
_cell_measurement_temperature 173(2)
_cell_volume 2159.3(3)
_computing_structure_refinement 'SHELXL-97 (Sheldrick, 1997)'
_computing_structure_solution 'SHELXS-97 (Sheldrick, 1990)'
_diffrn_ambient_temperature 173(2)
_diffrn_measured_fraction_theta_full 0.988
_diffrn_measured_fraction_theta_max 0.988
_diffrn_measurement_device_type 'CCD Bruker Smart 1000'
_diffrn_measurement_method 'omega scan'
_diffrn_radiation_monochromator graphite
_diffrn_radiation_source 'fine-focus sealed tube'
_diffrn_radiation_type MoK\a
_diffrn_radiation_wavelength 0.71070
_diffrn_reflns_av_R_equivalents 0.0508
_diffrn_reflns_av_sigmaI/netI 0.0361
_diffrn_reflns_limit_h_max 16
_diffrn_reflns_limit_h_min -16
_diffrn_reflns_limit_k_max 18
_diffrn_reflns_limit_k_min -18
_diffrn_reflns_limit_l_max 17
_diffrn_reflns_limit_l_min -17
_diffrn_reflns_number 25832
_diffrn_reflns_theta_full 28.81
_diffrn_reflns_theta_max 28.81
_diffrn_reflns_theta_min 1.51
_exptl_absorpt_coefficient_mu 0.088
_exptl_absorpt_correction_T_max 0.9913
_exptl_absorpt_correction_T_min 0.9784
_exptl_absorpt_correction_type multi-scan
_exptl_absorpt_process_details sadabs
_exptl_crystal_colour colourless
_exptl_crystal_density_diffrn 1.229
_exptl_crystal_density_method 'not measured'
_exptl_crystal_description prism
_exptl_crystal_F_000 852
_exptl_crystal_size_max 0.25
_exptl_crystal_size_mid 0.2
_exptl_crystal_size_min 0.1
_refine_diff_density_max 0.352
_refine_diff_density_min -0.354
_refine_diff_density_rms 0.039
_refine_ls_extinction_coef 0.0033(7)
_refine_ls_extinction_expression Fc^*^=kFc[1+0.001xFc^2^\l^3^/sin(2\q)]^-1/4^
_refine_ls_extinction_method SHELXL
_refine_ls_goodness_of_fit_ref 1.015
_refine_ls_hydrogen_treatment mixed
_refine_ls_matrix_type full
_refine_ls_number_parameters 438
_refine_ls_number_reflns 5589
_refine_ls_number_restraints 148
_refine_ls_restrained_S_all 1.128
_refine_ls_R_factor_all 0.0744
_refine_ls_R_factor_gt 0.0543
_refine_ls_shift/su_max 0.036
_refine_ls_shift/su_mean 0.004
_refine_ls_structure_factor_coef Fsqd
_refine_ls_weighting_details 'calc w=1/[\s^2^(Fo^2^)+(0.0604P)^2^+0.8525P] where P=(Fo^2^+2Fc^2^)/3'
_refine_ls_weighting_scheme calc
_refine_ls_wR_factor_gt 0.1310
_refine_ls_wR_factor_ref 0.1417
_reflns_number_gt 4207
_reflns_number_total 5589
_reflns_threshold_expression >2sigma(I)
_cod_data_source_file b401269k.txt
_cod_data_source_block ku121
_cod_depositor_comments
;
The following automatic conversions were performed:
'_exptl_absorpt_correction_type' value 'multiscan' changed to 'multi-scan'
according to '/home/saulius/struct/CIF-dictionaries/cif_core.dic'
dictionary named 'cif_core.dic' version 2.4.1 from 2010-06-29.

Automatic conversion script
Id: cif_fix_enum 1527 2010-12-29 10:47:43Z saulius 
;
_cod_original_sg_symbol_H-M P2/n
_cod_database_code 7102670

loop_
_symmetry_equiv_pos_as_xyz
'x, y, z'
'-x+1/2, y, -z+1/2'
'-x, -y, -z'
'x-1/2, -y, z-1/2'

loop_
_atom_site_label
_atom_site_type_symbol
_atom_site_fract_x
_atom_site_fract_y
_atom_site_fract_z
_atom_site_U_iso_or_equiv
_atom_site_adp_type
_atom_site_occupancy
_atom_site_symmetry_multiplicity
_atom_site_calc_flag
_atom_site_refinement_flags
_atom_site_disorder_assembly
_atom_site_disorder_group
F1A F 0.7538(5) 1.16906(13) 0.2475(3) 0.0268(5) Uani 0.26 1 d PD A -6
F3A F 0.56512(19) 1.46517(17) 0.25389(17) 0.0299(5) Uani 0.26 1 d PDU A -6
F4A F 0.7399(3) 1.56948(12) 0.2533(2) 0.0323(6) Uani 0.26 1 d PD A -6
F5A F 0.93203(17) 1.49269(6) 0.25234(14) 0.162(3) Uani 0.26 1 d PD A -6
C1A C 0.74482(17) 1.26357(6) 0.24970(14) 0.0555(13) Uani 0.26 1 d PRD A -6
C2A C 0.64964(17) 1.31511(6) 0.25150(14) 0.0300(11) Uani 0.26 1 d PRD A -6
H2A H 0.5845 1.2801 0.2527 0.036 Uiso 0.26 1 calc PR A -6
C3A C 0.64980(17) 1.41794(6) 0.25157(14) 0.076(2) Uani 0.26 1 d PRD A -6
C4A C 0.74514(17) 1.46923(6) 0.24985(14) 0.0371(9) Uani 0.26 1 d PRD A -6
C5A C 0.84032(17) 1.41770(6) 0.24805(14) 0.0226(8) Uani 0.26 1 d PRDU A -6
C6A C 0.84016(17) 1.31487(6) 0.24797(14) 0.0609(19) Uani 0.26 1 d PRD A -6
H6A H 0.9052 1.2796 0.2467 0.073 Uiso 0.26 1 calc PR A -6
F1B F 0.74822(17) 1.16893(6) 0.26200(14) 0.0658(13) Uani 0.24 1 d PRD A -7
F3B F 0.73881(17) 1.47237(6) 0.06995(14) 0.0570(11) Uani 0.24 1 d PRD A -7
F4B F 0.74034(17) 1.56915(6) 0.23331(14) 0.094(2) Uani 0.24 1 d PRD A -7
F5B F 0.74565(17) 1.46703(6) 0.43907(14) 0.0613(13) Uani 0.24 1 d PRD A -7
C1B C 0.74683(17) 1.26568(6) 0.25316(14) 0.0169(7) Uani 0.24 1 d PRDU A -7
C2B C 0.74369(17) 1.31610(6) 0.15740(14) 0.0304(13) Uani 0.24 1 d PRD A -7
H2B H 0.7432 1.2803 0.0927 0.037 Uiso 0.24 1 calc PR A -7
C3B C 0.74122(17) 1.41890(6) 0.15624(14) 0.0319(12) Uani 0.24 1 d PRD A -7
C4B C 0.74189(17) 1.47128(6) 0.25085(14) 0.0493(16) Uani 0.24 1 d PRD A -7
C5B C 0.74503(17) 1.42085(6) 0.34662(14) 0.0450(18) Uani 0.24 1 d PRD A -7
C6B C 0.74750(17) 1.31806(6) 0.34777(14) 0.0404(17) Uani 0.24 1 d PRD A -7
H6B H 0.7496 1.2836 0.4132 0.049 Uiso 0.24 1 calc PR A -7
C8 C 0.55071(19) 1.29265(18) -0.12318(19) 0.0347(6) Uani 0.50 1 d PD B -1
C9 C 0.4614(2) 1.2567(2) -0.1969(2) 0.0441(7) Uani 0.50 1 d PD B -1
H9A H 0.4336 1.3128 -0.2374 0.053 Uiso 0.50 1 calc PR B -1
H9B H 0.4044 1.2276 -0.1545 0.053 Uiso 0.50 1 calc PR B -1
H9C H 0.4893 1.2068 -0.2457 0.053 Uiso 0.50 1 calc PR B -1
C10 C 0.5030(2) 1.3744(2) -0.0523(2) 0.0481(8) Uani 0.50 1 d PD B -1
H10A H 0.4409 1.3484 -0.0152 0.058 Uiso 0.50 1 calc PR B -1
H10B H 0.4819 1.4308 -0.0963 0.058 Uiso 0.50 1 calc PR B -1
H10C H 0.5560 1.3960 -0.0006 0.058 Uiso 0.50 1 calc PR B -1
C11 C 0.6372(2) 1.3383(2) -0.1898(3) 0.0575(9) Uani 0.50 1 d PD B -1
H11A H 0.6637 1.2891 -0.2402 0.069 Uiso 0.50 1 calc PR B -1
H11B H 0.6952 1.3601 -0.1439 0.069 Uiso 0.50 1 calc PR B -1
H11C H 0.6088 1.3952 -0.2285 0.069 Uiso 0.50 1 calc PR B -1
C8K C 0.5745(2) 1.3175(2) -0.0882(2) 0.0418(7) Uani 0.50 1 d PD B -2
C9K C 0.5684(2) 1.2964(2) -0.2085(2) 0.0494(8) Uani 0.50 1 d PD B -2
H9K1 H 0.5106 1.2499 -0.2226 0.059 Uiso 0.50 1 calc PR B -2
H9K2 H 0.6355 1.2675 -0.2324 0.059 Uiso 0.50 1 calc PR B -2
H9K3 H 0.5554 1.3583 -0.2466 0.059 Uiso 0.50 1 calc PR B -2
C10K C 0.4703(3) 1.3586(3) -0.0518(3) 0.0682(11) Uani 0.50 1 d PD B -2
H101 H 0.4742 1.3738 0.0239 0.082 Uiso 0.50 1 calc PR B -2
H102 H 0.4144 1.3097 -0.0643 0.082 Uiso 0.50 1 calc PR B -2
H103 H 0.4544 1.4191 -0.0914 0.082 Uiso 0.50 1 calc PR B -2
C11K C 0.6631(2) 1.3925(2) -0.0689(3) 0.0559(9) Uani 0.50 1 d PD B -2
H11D H 0.6469 1.4541 -0.1064 0.067 Uiso 0.50 1 calc PR B -2
H11E H 0.7302 1.3656 -0.0950 0.067 Uiso 0.50 1 calc PR B -2
H11F H 0.6690 1.4058 0.0071 0.067 Uiso 0.50 1 calc PR B -2
C19 C 1.0900(2) 1.3193(2) 0.0729(2) 0.0417(7) Uani 0.50 1 d PD B -3
C20 C 1.0710(3) 1.3959(2) 0.1597(2) 0.0548(9) Uani 0.50 1 d PD B -3
H20A H 1.1109 1.4563 0.1436 0.066 Uiso 0.50 1 calc PR B -3
H20B H 1.0947 1.3692 0.2278 0.066 Uiso 0.50 1 calc PR B -3
H20C H 0.9954 1.4115 0.1634 0.066 Uiso 0.50 1 calc PR B -3
C21 C 1.2100(2) 1.2977(2) 0.0671(2) 0.0485(8) Uani 0.50 1 d PD B -3
H21A H 1.2239 1.2508 0.0096 0.058 Uiso 0.50 1 calc PR B -3
H21B H 1.2339 1.2693 0.1343 0.058 Uiso 0.50 1 calc PR B -3
H21C H 1.2484 1.3595 0.0536 0.058 Uiso 0.50 1 calc PR B -3
C22 C 1.0539(3) 1.3588(2) -0.0316(3) 0.0678(11) Uani 0.50 1 d PD B -3
H22A H 1.0894 1.4218 -0.0458 0.081 Uiso 0.50 1 calc PR B -3
H22B H 0.9771 1.3690 -0.0300 0.081 Uiso 0.50 1 calc PR B -3
H22C H 1.0716 1.3113 -0.0874 0.081 Uiso 0.50 1 calc PR B -3
C19K C 1.1216(2) 1.29141(18) 0.05172(19) 0.0337(6) Uani 0.50 1 d PD B -4
C20K C 1.1869(3) 1.3381(2) 0.1386(2) 0.0551(8) Uani 0.50 1 d PD B -4
H20D H 1.2384 1.2899 0.1652 0.066 Uiso 0.50 1 calc PR B -4
H20E H 1.1403 1.3588 0.1965 0.066 Uiso 0.50 1 calc PR B -4
H20F H 1.2244 1.3959 0.1106 0.066 Uiso 0.50 1 calc PR B -4
C21K C 1.1960(2) 1.2559(2) -0.0363(2) 0.0425(7) Uani 0.50 1 d PD B -4
H21D H 1.2372 1.3121 -0.0629 0.051 Uiso 0.50 1 calc PR B -4
H21E H 1.1543 1.2274 -0.0941 0.051 Uiso 0.50 1 calc PR B -4
H21F H 1.2442 1.2056 -0.0080 0.051 Uiso 0.50 1 calc PR B -4
C22K C 1.0504(3) 1.3735(2) 0.0028(3) 0.0484(9) Uani 0.50 1 d PD B -4
H22D H 1.0947 1.4291 -0.0201 0.058 Uiso 0.50 1 calc PR B -4
H22E H 0.9995 1.3966 0.0559 0.058 Uiso 0.50 1 calc PR B -4
H22F H 1.0121 1.3467 -0.0582 0.058 Uiso 0.50 1 calc PR B -4
O1 O 0.68297(7) 0.95639(7) 0.11703(7) 0.0400(2) Uani 1 1 d . . .
H1 H 0.6338 0.9378 0.1570 0.048 Uiso 1 1 calc R . .
O2 O 0.88310(7) 0.95651(7) 0.18318(7) 0.0382(2) Uani 1 1 d . . .
H2 H 0.8424 0.9383 0.1343 0.046 Uiso 1 1 calc R . .
C1 C 0.65325(9) 1.04192(9) 0.06566(9) 0.0306(3) Uani 1 1 d . B .
C2 C 0.55447(9) 1.08448(9) 0.08415(9) 0.0314(3) Uani 1 1 d . . .
C3 C 0.52783(10) 1.16878(10) 0.02871(10) 0.0386(3) Uani 1 1 d . B .
H3 H 0.4605 1.1980 0.0409 0.046 Uiso 1 1 calc R . .
C4 C 0.59551(11) 1.21310(11) -0.04459(12) 0.0483(4) Uani 1 1 d D . .
C5 C 0.69373(10) 1.16821(11) -0.05984(11) 0.0405(3) Uani 1 1 d . B .
H5 H 0.7413 1.1965 -0.1095 0.049 Uiso 1 1 calc R . .
C6 C 0.72469(9) 1.08406(10) -0.00561(9) 0.0319(3) Uani 1 1 d . . .
C7 C 0.83499(9) 1.04136(10) -0.02221(9) 0.0322(3) Uani 1 1 d . B .
H7A H 0.8322 0.9687 -0.0131 0.039 Uiso 1 1 calc R . .
H7B H 0.8580 1.0551 -0.0956 0.039 Uiso 1 1 calc R . .
C12 C 0.93442(9) 1.04191(9) 0.15351(9) 0.0312(3) Uani 1 1 d . B .
C13 C 0.91573(9) 1.08428(10) 0.05447(9) 0.0322(3) Uani 1 1 d . . .
C14 C 0.97138(10) 1.16854(10) 0.02767(10) 0.0400(3) Uani 1 1 d . B .
H14 H 0.9594 1.1973 -0.0398 0.048 Uiso 1 1 calc R . .
C15 C 1.04441(12) 1.21333(12) 0.09536(10) 0.0492(4) Uani 1 1 d D . .
C16 C 1.05948(11) 1.16870(11) 0.19377(10) 0.0425(3) Uani 1 1 d . B .
H16 H 1.1088 1.1974 0.2415 0.051 Uiso 1 1 calc R . .
C17 C 1.00557(9) 1.08429(10) 0.22471(9) 0.0330(3) Uani 1 1 d . . .
C18 C 0.47753(9) 1.04189(10) 0.16494(9) 0.0330(3) Uani 1 1 d . . .
H18A H 0.4862 0.9691 0.1676 0.040 Uiso 1 1 calc R . .
H18B H 0.4042 1.0561 0.1419 0.040 Uiso 1 1 calc R . .

loop_
_atom_site_aniso_label
_atom_site_aniso_U_11
_atom_site_aniso_U_22
_atom_site_aniso_U_33
_atom_site_aniso_U_23
_atom_site_aniso_U_13
_atom_site_aniso_U_12
F1A 0.0186(9) 0.0337(8) 0.0282(9) 0.017(2) 0.0002(7) 0.009(2)
F3A 0.0264(9) 0.0257(9) 0.0375(10) 0.0098(8) 0.0038(8) 0.0150(7)
F4A 0.0324(14) 0.0155(8) 0.0491(12) 0.005(2) 0.0052(10) 0.0015(15)
F5A 0.116(4) 0.189(6) 0.181(6) -0.076(5) 0.027(4) -0.077(4)
C1A 0.041(2) 0.070(2) 0.055(2) 0.003(5) 0.0043(19) 0.040(3)
C2A 0.0163(16) 0.037(2) 0.037(2) 0.0063(18) 0.0020(16) 0.0219(15)
C3A 0.066(4) 0.097(5) 0.065(4) 0.018(4) 0.007(4) 0.020(4)
C4A 0.0465(19) 0.0197(13) 0.0450(18) 0.019(3) 0.0186(15) 0.026(3)
C5A 0.0206(12) 0.0243(13) 0.0228(13) -0.0015(11) 0.0023(10) -0.0041(10)
C6A 0.056(3) 0.090(4) 0.037(3) -0.010(3) -0.001(3) 0.044(3)
F1B 0.097(3) 0.0394(15) 0.061(3) 0.009(3) 0.011(2) -0.005(4)
F3B 0.072(2) 0.0476(18) 0.0516(19) 0.0291(15) -0.0024(18) -0.0052(17)
F4B 0.123(5) 0.064(2) 0.096(5) 0.005(3) -0.027(4) 0.002(4)
F5B 0.064(2) 0.077(3) 0.043(2) -0.0216(19) -0.0058(18) 0.023(2)
C1B 0.0167(11) 0.0179(11) 0.0160(11) -0.0020(13) 0.0005(9) 0.0020(13)
C2B 0.028(2) 0.027(2) 0.036(2) -0.006(2) 0.000(2) -0.0088(19)
C3B 0.028(2) 0.047(3) 0.020(2) 0.011(2) 0.0017(17) -0.015(2)
C4B 0.029(3) 0.072(4) 0.046(3) -0.007(8) -0.015(2) 0.009(5)
C5B 0.026(2) 0.035(3) 0.074(4) -0.011(3) -0.017(3) -0.001(2)
C6B 0.023(2) 0.079(4) 0.019(2) -0.011(3) 0.002(2) 0.004(3)
C8 0.0364(12) 0.0337(11) 0.0339(11) -0.0064(10) 0.0097(10) 0.0028(10)
C9 0.0516(15) 0.0420(13) 0.0387(13) 0.0012(11) -0.0089(12) 0.0031(12)
C10 0.0514(16) 0.0444(14) 0.0485(15) -0.0103(13) 0.0026(13) 0.0008(13)
C11 0.0445(15) 0.0519(15) 0.076(2) 0.0268(14) 0.0159(14) 0.0050(13)
C8K 0.0442(14) 0.0448(14) 0.0364(13) -0.0054(11) 0.0158(11) -0.0063(12)
C9K 0.0474(15) 0.0568(16) 0.0439(15) 0.0082(13) -0.0036(13) 0.0031(14)
C10K 0.0582(19) 0.0550(18) 0.091(3) 0.0149(18) 0.0355(18) 0.0108(16)
C11K 0.0611(17) 0.0473(15) 0.0593(17) -0.0050(13) 0.0189(15) -0.0185(13)
C19 0.0362(13) 0.0447(14) 0.0440(14) -0.0034(12) -0.0093(11) 0.0026(11)
C20 0.0552(17) 0.0503(15) 0.0590(17) -0.0144(14) -0.0130(14) 0.0024(14)
C21 0.0367(13) 0.0581(16) 0.0506(16) 0.0012(13) 0.0038(12) -0.0087(12)
C22 0.087(2) 0.0472(16) 0.069(2) 0.0005(15) -0.0345(18) -0.0140(16)
C19K 0.0340(12) 0.0328(12) 0.0342(12) 0.0006(10) -0.0103(10) 0.0045(10)
C20K 0.0695(18) 0.0484(15) 0.0475(15) 0.0060(13) -0.0161(14) -0.0205(14)
C21K 0.0331(12) 0.0392(13) 0.0552(15) 0.0032(12) 0.0059(11) -0.0013(11)
C22K 0.0491(16) 0.0384(14) 0.0576(18) -0.0028(13) -0.0078(14) 0.0106(13)
O1 0.0282(4) 0.0587(5) 0.0330(4) 0.0075(4) 0.0013(3) -0.0020(4)
O2 0.0298(4) 0.0538(5) 0.0310(4) -0.0030(4) -0.0009(3) -0.0049(4)
C1 0.0237(5) 0.0458(6) 0.0223(5) -0.0040(5) -0.0019(4) -0.0031(5)
C2 0.0221(5) 0.0495(6) 0.0225(5) -0.0026(5) -0.0013(4) -0.0069(5)
C3 0.0244(5) 0.0532(7) 0.0381(6) 0.0013(6) 0.0065(5) 0.0016(5)
C4 0.0343(6) 0.0541(8) 0.0564(8) 0.0137(7) 0.0169(6) 0.0038(6)
C5 0.0287(6) 0.0522(7) 0.0406(6) 0.0041(6) 0.0112(5) -0.0025(5)
C6 0.0210(5) 0.0510(6) 0.0237(5) -0.0057(5) 0.0000(4) -0.0040(5)
C7 0.0210(5) 0.0546(7) 0.0210(5) -0.0052(5) 0.0009(4) -0.0006(5)
C12 0.0209(5) 0.0460(6) 0.0267(5) -0.0024(5) 0.0030(4) 0.0030(5)
C13 0.0210(5) 0.0529(7) 0.0227(5) -0.0056(5) 0.0009(4) 0.0010(5)
C14 0.0347(6) 0.0604(7) 0.0251(5) 0.0034(6) -0.0047(5) -0.0063(6)
C15 0.0490(7) 0.0663(9) 0.0323(6) 0.0059(6) -0.0128(6) -0.0193(7)
C16 0.0361(6) 0.0625(8) 0.0288(6) -0.0018(6) -0.0095(5) -0.0103(6)
C17 0.0213(5) 0.0551(7) 0.0227(5) -0.0028(5) 0.0000(4) 0.0030(5)
C18 0.0208(5) 0.0558(7) 0.0224(5) 0.0015(5) -0.0010(4) -0.0054(5)

loop_
_atom_type_symbol
_atom_type_description
_atom_type_scat_dispersion_real
_atom_type_scat_dispersion_imag
_atom_type_scat_source
C C 0.0033 0.0016 'International Tables Vol C Tables 4.2.6.8 and 6.1.1.4'
H H 0.0000 0.0000 'International Tables Vol C Tables 4.2.6.8 and 6.1.1.4'
O O 0.0106 0.0060 'International Tables Vol C Tables 4.2.6.8 and 6.1.1.4'
F F 0.0171 0.0103 'International Tables Vol C Tables 4.2.6.8 and 6.1.1.4'

loop_
_geom_angle_atom_site_label_1
_geom_angle_atom_site_label_2
_geom_angle_atom_site_label_3
_geom_angle
_geom_angle_site_symmetry_3
F1A C1A C2A 125.2(3) .
F1A C1A C6A 114.8(3) .
C2A C1A C6A 120.0 .
C1A C2A C3A 120.0 .
F3A C3A C2A 120.73(12) .
F3A C3A C4A 119.26(13) .
C2A C3A C4A 120.0 .
F4A C4A C5A 122.89(19) .
F4A C4A C3A 117.08(19) .
C5A C4A C3A 120.0 .
C4A C5A C6A 120.0 .
C4A C5A F5A 108.7 .
C6A C5A F5A 131.2 .
C5A C6A C1A 120.0 .
F1B C1B C2B 124.3 .
F1B C1B C6B 115.7 .
C2B C1B C6B 120.0 .
C1B C2B C3B 120.0 .
F3B C3B C2B 124.1 .
F3B C3B C4B 115.9 .
C2B C3B C4B 120.0 .
F4B C4B C5B 128.9 .
F4B C4B C3B 111.1 .
C5B C4B C3B 120.0 .
F5B C5B C6B 117.5 .
F5B C5B C4B 122.5 .
C6B C5B C4B 120.0 .
C5B C6B C1B 120.0 .
C11 C8 C9 108.7(2) .
C11 C8 C10 108.3(2) .
C9 C8 C10 106.9(2) .
C11 C8 C4 111.8(2) .
C9 C8 C4 115.47(19) .
C10 C8 C4 105.28(19) .
C10K C8K C11K 110.3(2) .
C10K C8K C4 112.4(2) .
C11K C8K C4 115.1(2) .
C10K C8K C9K 109.0(3) .
C11K C8K C9K 108.3(2) .
C4 C8K C9K 101.0(2) .
C22 C19 C20 110.2(2) .
C22 C19 C21 108.8(3) .
C20 C19 C21 108.5(2) .
C22 C19 C15 111.9(2) .
C20 C19 C15 115.5(2) .
C21 C19 C15 101.3(2) .
C20K C19K C21K 108.8(2) .
C20K C19K C15 111.8(2) .
C21K C19K C15 115.75(19) .
C20K C19K C22K 107.8(2) .
C21K C19K C22K 106.8(2) .
C15 C19K C22K 105.4(2) .
O1 C1 C2 120.72(10) .
O1 C1 C6 118.04(10) .
C2 C1 C6 121.25(11) .
C3 C2 C1 118.28(11) .
C3 C2 C18 119.82(11) .
C1 C2 C18 121.88(11) .
C2 C3 C4 122.84(12) .
C3 C4 C5 116.77(13) .
C3 C4 C8K 121.75(15) .
C5 C4 C8K 120.17(15) .
C3 C4 C8 119.56(14) .
C5 C4 C8 122.07(14) .
C8K C4 C8 23.41(13) .
C6 C5 C4 122.69(12) .
C5 C6 C1 118.16(11) .
C5 C6 C7 120.08(11) .
C1 C6 C7 121.74(11) .
C13 C7 C6 112.38(10) .
O2 C12 C17 118.18(10) .
O2 C12 C13 120.59(10) .
C17 C12 C13 121.23(11) .
C14 C13 C12 118.19(11) .
C14 C13 C7 119.96(11) .
C12 C13 C7 121.84(11) .
C13 C14 C15 122.94(12) .
C16 C15 C14 116.65(13) .
C16 C15 C19K 122.00(14) .
C14 C15 C19K 119.74(14) .
C16 C15 C19 120.38(15) .
C14 C15 C19 121.83(15) .
C19K C15 C19 22.64(13) .
C17 C16 C15 122.75(12) .
C16 C17 C12 118.22(11) .
C16 C17 C18 120.00(11) 2_655
C12 C17 C18 121.76(11) 2_655
C2 C18 C17 112.51(10) 2_655

loop_
_geom_bond_atom_site_label_1
_geom_bond_atom_site_label_2
_geom_bond_distance
_geom_bond_site_symmetry_2
F1A C1A 1.283(2) .
F3A C3A 1.246(3) .
F4A C4A 1.3574(19) .
F5A C5A 1.5405 .
C1A C2A 1.3900 .
C1A C6A 1.3900 .
C2A C3A 1.3900 .
C3A C4A 1.3900 .
C4A C5A 1.3900 .
C5A C6A 1.3900 .
F1B C1B 1.3127 .
F3B C3B 1.3090 .
F4B C4B 1.3416 .
F5B C5B 1.3252 .
C1B C2B 1.3900 .
C1B C6B 1.3900 .
C2B C3B 1.3900 .
C3B C4B 1.3900 .
C4B C5B 1.3900 .
C5B C6B 1.3900 .
C8 C11 1.512(4) .
C8 C9 1.542(4) .
C8 C10 1.545(4) .
C8 C4 1.569(3) .
C8K C10K 1.501(4) .
C8K C11K 1.530(4) .
C8K C4 1.538(3) .
C8K C9K 1.549(4) .
C19 C22 1.496(4) .
C19 C20 1.528(4) .
C19 C21 1.546(4) .
C19 C15 1.570(3) .
C19K C20K 1.512(4) .
C19K C21K 1.534(4) .
C19K C15 1.539(3) .
C19K C22K 1.557(4) .
O1 C1 1.3781(15) .
O2 C12 1.3763(15) .
C1 C2 1.3942(16) .
C1 C6 1.3973(16) .
C2 C3 1.3794(18) .
C2 C18 1.5237(16) .
C3 C4 1.3965(19) .
C4 C5 1.3949(19) .
C5 C6 1.3843(19) .
C6 C7 1.5231(16) .
C7 C13 1.5216(16) .
C12 C17 1.3947(16) .
C12 C13 1.3970(16) .
C13 C14 1.3809(18) .
C14 C15 1.3960(19) .
C15 C16 1.3957(19) .
C16 C17 1.3854(19) .
C17 C18 1.5231(16) 2_655
C18 C17 1.5231(16) 2_655
